data_2108893
loop_
_publ_author_name
'Iqbal, Alia'
'Mehmood, Arshad'
'Noureen, Sajida'
'Lecomte, Claude'
'Ahmed, Maqsood'

_publ_section_title
;
 Crystal engineering of co-crystal of nicotinic acid and pyrogallol: an
 experimental and theoretical electron density analysis
;
_journal_issue 6
_journal_name_full 'Acta Crystallographica Section B'
_journal_page_first 1035
_journal_page_last 1047
_journal_paper_doi 10.1107/S2052520621009124
_journal_volume 77
_journal_year 2021
_chemical_formula_moiety 'C6 H5 N O2, C6 H6 O3'
_chemical_formula_sum 'C12 H11 N O5'
_chemical_formula_weight 249.22
_space_group_crystal_system orthorhombic
_space_group_IT_number 29
_space_group_name_Hall 'P 2c -2ac'
_space_group_name_H-M_alt 'P c a 21'
_atom_sites_solution_hydrogens difmap
_atom_sites_solution_primary direct
_atom_sites_solution_secondary difmap
_audit_creation_method 'MoPro v20.06             '
_cell_angle_alpha 90
_cell_angle_beta 90
_cell_angle_gamma 90
_cell_formula_units_Z 8
_cell_length_a 13.6648(4)
_cell_length_b 11.9321(3)
_cell_length_c 12.9678(4)
_cell_measurement_reflns_used 2780
_cell_measurement_temperature 100(2)
_cell_measurement_theta_max 52.2
_cell_measurement_theta_min 2.27
_cell_volume 2114.40(10)
_computing_structure_refinement 'MoPro (J. Appl. Cryst. 2005, 38, 38-54)'
_diffrn_ambient_temperature 100(1)
_diffrn_measured_fraction_theta_full 0.421
_diffrn_measured_fraction_theta_max 0.99
_diffrn_measurement_device_type 'Bruker D8 Venture PHOTON II'
_diffrn_measurement_method 'omega and phi scan'
_diffrn_radiation_source Micro-focus
_diffrn_radiation_type MoK\a
_diffrn_radiation_wavelength 0.71073
_diffrn_reflns_av_R_equivalents 0.0506
_diffrn_reflns_av_sigmaI/netI 0.04235
_diffrn_reflns_av_unetI/netI 0.0444
_diffrn_reflns_limit_h_max 21
_diffrn_reflns_limit_h_min -30
_diffrn_reflns_limit_k_max 24
_diffrn_reflns_limit_k_min -26
_diffrn_reflns_limit_l_max 28
_diffrn_reflns_limit_l_min -28
_diffrn_reflns_number 24508
_diffrn_reflns_theta_full 25.76
_diffrn_reflns_theta_max 52.18
_diffrn_reflns_theta_min 2.27
_exptl_absorpt_coefficient_mu 0.124
_exptl_absorpt_correction_T_max 0.7503
_exptl_absorpt_correction_T_min 0.6752
_exptl_absorpt_correction_type analytical
_exptl_absorpt_process_details
;
SADABS-2016/2 (Bruker,2016/2) was used for absorption correction.
wR2(int) was 0.0673 before and 0.0563 after correction.
The Ratio of minimum to maximum transmission is 0.8999.
The \l/2 correction factor is Not present.
;
_exptl_crystal_colour brown
_exptl_crystal_density_diffrn 1.566
_exptl_crystal_description block
_exptl_crystal_F_000 1040
_exptl_crystal_size_max 0.35
_exptl_crystal_size_mid 0.286
_exptl_crystal_size_min 0.243
_refine_diff_density_max 0.70
_refine_diff_density_min -0.51
_refine_diff_density_rms 0.08
_refine_ls_abs_structure_details 'Rogers (1981),  8469 Friedel pairs'
_refine_ls_abs_structure_Rogers 1.
_refine_ls_extinction_method none
_refine_ls_goodness_of_fit_ref 1.08
_refine_ls_hydrogen_treatment constr
_refine_ls_matrix_type full
_refine_ls_number_parameters 325
_refine_ls_number_reflns 19169
_refine_ls_number_restraints 0
_refine_ls_restrained_S_all 0.00
_refine_ls_R_factor_all 0.0461
_refine_ls_R_factor_gt 0.0461
_refine_ls_shift/su_max 0.062
_refine_ls_shift/su_mean 0.001
_refine_ls_structure_factor_coef Fsqd
_refine_ls_weighting_details 'calc w =1/[1.044*\s^2^(Fo^2^)+0.0054*Yo^2^]'
_refine_ls_weighting_scheme calc
_refine_ls_wR_factor_gt 0.0791
_refine_ls_wR_factor_ref 0.064
_reflns_number_gt 19169
_reflns_number_total 19169
_reflns_threshold_expression '>2.0 sigma(I)'
_cod_data_source_file px5041sup1.cif
_cod_data_source_block IAM_MoPro
_cod_database_code 2108893
_shelx_estimated_absorpt_t_max 0.971
_shelx_estimated_absorpt_t_min 0.958

loop_
_symmetry_equiv_pos_as_xyz
'x, y, z'
'-x, -y, z+1/2'
'x+1/2, -y, z'
'-x+1/2, y, z+1/2'

loop_
_atom_site_type_symbol
_atom_site_label
_atom_site_fract_x
_atom_site_fract_y
_atom_site_fract_z
_atom_site_U_iso_or_equiv
_atom_site_adp_type
_atom_site_occupancy
_atom_site_calc_flag
_atom_site_refinement_flags_posn
_atom_site_refinement_flags_adp
_atom_site_disorder_assembly
_atom_site_disorder_group
O O1 0.68086(4) 0.64334(5) 0.547657(10) 0.01537(2) Uani 1 d . . . .
N N1 0.68878(4) 0.35059(4) 0.37560(6) 0.01156(2) Uani 1 d . . . .
H H1 0.68602 0.27497 0.41133 0.02558 Uani 1 d R U . .
C C1 0.68304(4) 0.44404(5) 0.43321(6) 0.01069(2) Uani 1 d . . . .
H H1A 0.67533 0.43767 0.51612 0.02649 Uani 1 d R U . .
O O2 0.68743(5) 0.74549(5) 0.40295(6) 0.01747(2) Uani 1 d . . . .
N N2 0.67958(4) -0.14702(5) 0.62877(6) 0.01136(2) Uani 1 d . . . .
H H2 0.67978 -0.22211 0.59199 0.02593 Uani 1 d R U . .
C C2 0.68697(4) 0.54854(5) 0.38668(6) 0.01017(2) Uani 1 d . . . .
O O3 0.68257(4) 0.14659(4) 0.45986(5) 0.01527(2) Uani 1 d . . . .
C C3 0.69543(5) 0.55387(5) 0.27945(7) 0.01227(2) Uani 1 d . . . .
H H3 0.69739 0.63461 0.24135 0.02621 Uani 1 d R U . .
O O4 0.67781(4) 0.24890(5) 0.60435(6) 0.01594(2) Uani 1 d . . . .
C C4 0.70137(5) 0.45585(6) 0.22167(7) 0.01336(2) Uani 1 d . . . .
H H4 0.70843 0.45916 0.13854 0.02551 Uani 1 d R U . .
C C5 0.69804(5) 0.35394(5) 0.27265(7) 0.01292(2) Uani 1 d . . . .
H H5 0.70291 0.27660 0.22924 0.02345 Uani 1 d R U . .
O O5 0.56140(4) 0.40688(4) 0.68618(6) 0.01504(2) Uani 1 d . . . .
H H5A 0.59802 0.33631 0.68852 0.02559 Uani 1 d R U . .
O O6 0.58033(4) 0.28203(4) 0.86706(6) 0.01667(2) Uani 1 d . . . .
H H6 0.57819 0.24930 0.93633 0.02326 Uani 1 d R U . .
C C6 0.68415(5) 0.65410(5) 0.45040(7) 0.01160(2) Uani 1 d . . . .
C C7 0.67999(5) -0.05243(5) 0.57228(6) 0.01110(2) Uani 1 d . . . .
H H7 0.68164 -0.05748 0.48891 0.02381 Uani 1 d R U . .
O O7 0.54114(4) 0.63229(4) 0.69501(6) 0.01416(2) Uani 1 d . . . .
H H7A 0.58089 0.59771 0.64075 0.02620 Uani 1 d R U . .
O O8 0.57053(4) 1.13640(4) 0.28397(6) 0.01463(2) Uani 1 d . . . .
H H8 0.60255 1.10762 0.34619 0.02487 Uani 1 d R U . .
C C8 0.67814(4) 0.05134(5) 0.62073(6) 0.01012(2) Uani 1 d . . . .
C C9 0.67581(5) 0.05484(5) 0.72827(7) 0.01201(2) Uani 1 d . . . .
H H9 0.67254 0.13476 0.76771 0.02486 Uani 1 d R U . .
O O9 0.54926(4) 1.19674(5) 0.07979(6) 0.01550(2) Uani 1 d . . . .
H H9A 0.52831 1.24072 0.13967 0.02641 Uani 1 d R U . .
C C10 0.67769(5) -0.04451(5) 0.78492(7) 0.01266(2) Uani 1 d . . . .
H H10 0.67795 -0.04250 0.86841 0.02400 Uani 1 d R U . .
O O10 0.58565(4) 0.91944(4) 0.33841(6) 0.01431(2) Uani 1 d . . . .
H H10A 0.61352 0.84449 0.34804 0.02639 Uani 1 d R U . .
C C11 0.67913(5) -0.14542(5) 0.73257(7) 0.01223(2) Uani 1 d . . . .
H H11 0.67991 -0.22346 0.77522 0.02658 Uani 1 d R U . .
C C12 0.67900(5) 0.15763(5) 0.55721(7) 0.01127(2) Uani 1 d . . . .
C C13 0.56224(4) 0.45555(5) 0.78110(7) 0.01050(2) Uani 1 d . . . .
C C14 0.57031(4) 0.39610(5) 0.87395(7) 0.01132(2) Uani 1 d . . . .
C C15 0.56852(5) 0.45306(6) 0.96802(7) 0.01318(2) Uani 1 d . . . .
H H15 0.57585 0.40694 1.03954 0.02636 Uani 1 d R U . .
C C16 0.55728(5) 0.56925(6) 0.97010(7) 0.01411(3) Uani 1 d . . . .
H H16 0.55545 0.61300 1.04324 0.02659 Uani 1 d R U . .
C C17 0.54835(5) 0.62906(5) 0.87836(7) 0.01290(2) Uani 1 d . . . .
H H17 0.53926 0.71921 0.87983 0.02712 Uani 1 d R U . .
C C18 0.55112(4) 0.57223(5) 0.78478(7) 0.01057(2) Uani 1 d . . . .
C C19 0.56861(4) 1.05463(5) 0.21022(6) 0.01017(2) Uani 1 d . . . .
C C20 0.55772(4) 1.08576(5) 0.10733(7) 0.01098(2) Uani 1 d . . . .
C C21 0.55609(5) 1.00464(6) 0.02978(7) 0.01425(3) Uani 1 d . . . .
H H21 0.54768 1.02901 -0.05018 0.02647 Uani 1 d R U . .
C C22 0.56525(5) 0.89210(6) 0.05631(7) 0.01582(3) Uani 1 d . . . .
H H22 0.56529 0.82899 -0.00371 0.02600 Uani 1 d R U . .
C C23 0.57457(5) 0.85924(5) 0.15926(7) 0.01369(2) Uani 1 d . . . .
H H23 0.58033 0.77133 0.17915 0.02656 Uani 1 d R U . .
C C24 0.57653(4) 0.94088(5) 0.23588(7) 0.01049(2) Uani 1 d . . . .

loop_
_atom_site_aniso_label
_atom_site_aniso_U_11
_atom_site_aniso_U_22
_atom_site_aniso_U_33
_atom_site_aniso_U_12
_atom_site_aniso_U_13
_atom_site_aniso_U_23
O1 0.0243(2) 0.01114(17) 0.01064(17) -0.00074(14) 0.00434(15) -0.00181(13)
N1 0.01403(16) 0.00894(16) 0.01171(17) -0.00040(12) 0.00030(14) -0.00081(13)
H1 0.03895 0.01701 0.02077 0.00008 0.00127 0.00250
C1 0.01405(19) 0.00871(18) 0.00931(17) 0.00010(14) 0.00013(14) -0.00005(14)
H1A 0.03980 0.02492 0.01473 0.00040 0.00213 0.00041
O2 0.0267(2) 0.00858(16) 0.0171(2) 0.00236(15) 0.00211(17) 0.00226(14)
N2 0.01452(18) 0.00911(16) 0.01043(17) 0.00083(13) 0.00008(13) 0.00020(13)
H2 0.03877 0.01714 0.02187 -0.00073 -0.00055 -0.00296
C2 0.01268(17) 0.00885(17) 0.00897(17) 0.00076(13) 0.00055(13) 0.00032(13)
O3 0.0261(2) 0.01096(17) 0.00878(15) -0.00198(15) -0.00167(14) 0.00048(12)
C3 0.01538(19) 0.0117(2) 0.00973(18) -0.00020(15) 0.00025(16) 0.00120(15)
H3 0.03908 0.01726 0.02229 0.00049 0.00065 0.00380
O4 0.0258(2) 0.00874(15) 0.01332(17) -0.00051(15) 0.00021(15) -0.00238(13)
C4 0.0160(2) 0.0147(2) 0.00942(18) -0.00140(17) 0.00121(16) -0.00154(16)
H4 0.03677 0.02522 0.01455 0.00046 0.00126 0.00000
C5 0.01462(19) 0.0124(2) 0.0117(2) -0.00106(15) 0.00122(15) -0.00260(16)
H5 0.03025 0.01899 0.02110 0.00494 -0.00072 -0.00064
O5 0.0237(2) 0.01214(16) 0.00931(15) 0.00291(14) -0.00265(14) -0.00175(13)
H5A 0.03699 0.01790 0.02187 0.00093 0.00087 -0.00484
O6 0.0253(2) 0.01035(16) 0.01441(18) -0.00019(15) -0.00086(16) 0.00238(14)
H6 0.03171 0.02153 0.01654 0.00030 0.00123 0.00207
C6 0.01474(19) 0.00867(18) 0.01138(19) 0.00103(14) 0.00199(15) -0.00032(14)
C7 0.0148(2) 0.00941(18) 0.00906(17) -0.00002(14) -0.00041(14) -0.00050(14)
H7 0.03050 0.02259 0.01834 0.00474 0.00370 -0.00120
O7 0.02105(19) 0.01195(16) 0.00948(15) 0.00349(14) 0.00309(13) 0.00212(12)
H7A 0.03827 0.02492 0.01542 -0.00022 0.00007 -0.00079
O8 0.0244(2) 0.00914(15) 0.01038(15) 0.00040(13) -0.00383(15) -0.00146(13)
H8 0.03440 0.02145 0.01874 0.00412 -0.00433 0.00058
C8 0.01295(18) 0.00882(17) 0.00858(17) -0.00023(14) -0.00049(13) -0.00023(13)
C9 0.0157(2) 0.01124(19) 0.00905(18) -0.00025(15) 0.00012(15) -0.00124(15)
H9 0.03523 0.02041 0.01895 0.00352 0.00206 -0.00199
O9 0.0228(2) 0.01210(17) 0.01160(16) 0.00234(15) 0.00050(14) 0.00303(13)
H9A 0.03903 0.01756 0.02263 0.00032 0.00076 -0.00407
C10 0.0158(2) 0.0134(2) 0.00884(17) 0.00060(15) 0.00067(15) 0.00079(16)
H10 0.03339 0.01774 0.02085 0.00506 -0.00027 0.00034
O10 0.02229(19) 0.01115(16) 0.00950(15) 0.00196(14) 0.00033(14) 0.00129(12)
H10A 0.03845 0.02538 0.01535 -0.00071 0.00009 0.00011
C11 0.01425(19) 0.01153(19) 0.0109(2) 0.00115(15) 0.00053(15) 0.00190(15)
H11 0.03862 0.01788 0.02324 -0.00089 -0.00043 0.00466
C12 0.01537(19) 0.00888(18) 0.00957(17) -0.00059(14) -0.00136(15) -0.00045(14)
C13 0.01265(17) 0.01040(18) 0.00845(16) 0.00014(13) -0.00084(14) -0.00005(14)
C14 0.01310(18) 0.01128(18) 0.00959(17) -0.00047(14) -0.00041(14) 0.00160(15)
C15 0.0156(2) 0.0154(2) 0.00860(18) -0.00070(17) -0.00002(15) 0.00107(16)
H15 0.03769 0.02408 0.01731 0.00164 -0.00069 0.00415
C16 0.0173(2) 0.0161(2) 0.00891(18) -0.00026(17) 0.00134(16) -0.00136(16)
H16 0.03836 0.02448 0.01693 0.00192 0.00020 -0.00470
C17 0.0160(2) 0.01226(19) 0.01043(18) 0.00023(16) 0.00197(16) -0.00155(16)
H17 0.04021 0.01660 0.02457 0.00338 -0.00003 -0.00083
C18 0.01268(17) 0.01020(17) 0.00883(16) 0.00045(14) 0.00112(14) 0.00006(14)
C19 0.01243(17) 0.00948(17) 0.00861(17) 0.00009(13) -0.00086(13) -0.00036(13)
C20 0.01230(17) 0.01156(19) 0.00907(16) 0.00131(15) -0.00070(14) 0.00055(15)
C21 0.0170(2) 0.0166(2) 0.00916(18) 0.00398(18) -0.00117(15) -0.00189(16)
H21 0.03813 0.02520 0.01608 0.00221 -0.00174 0.00266
C22 0.0200(2) 0.0153(2) 0.0121(2) 0.00426(19) -0.00217(18) -0.00439(18)
H22 0.03732 0.02102 0.01965 0.00179 -0.00033 -0.00504
C23 0.0174(2) 0.0108(2) 0.0129(2) 0.00195(16) -0.00102(17) -0.00289(16)
H23 0.03935 0.01617 0.02415 0.00233 -0.00057 0.00205
C24 0.01267(17) 0.00932(17) 0.00948(17) 0.00018(14) 0.00001(14) -0.00048(14)

loop_
_atom_type_symbol
_atom_type_description
_atom_type_scat_dispersion_real
_atom_type_scat_dispersion_imag
_atom_type_scat_source
C C 0.0033 0.0016 'Clementi & Roetti 1974. Atomic Data & Nuclear Data Tables. 14, 177'
H H 0.0000 0.0000 'Clementi & Roetti 1974. Atomic Data & Nuclear Data Tables. 14, 177'
N N 0.0061 0.0033 'Clementi & Roetti 1974. Atomic Data & Nuclear Data Tables. 14, 177'
O O 0.0106 0.0060 'Clementi & Roetti 1974. Atomic Data & Nuclear Data Tables. 14, 177'

loop_
_geom_angle_atom_site_label_1
_geom_angle_atom_site_label_2
_geom_angle_atom_site_label_3
_geom_angle
_geom_angle_site_symmetry_1
_geom_angle_site_symmetry_2
_geom_angle_site_symmetry_3
_geom_angle_publ_flag
C1 N1 C5 122.26(5) . . . ?
C1 N1 H1 118.78(5) . . . ?
C5 N1 H1 118.96(6) . . . ?
N1 C1 C2 120.13(5) . . . ?
N1 C1 H1A 119.95(5) . . . ?
C2 C1 H1A 119.93(5) . . . ?
C7 N2 C11 122.18(5) . . . ?
C7 N2 H2 118.99(5) . . . ?
C11 N2 H2 118.83(6) . . . ?
C6 C2 C1 120.81(5) . . . ?
C6 C2 C3 120.66(5) . . . ?
C1 C2 C3 118.52(5) . . . ?
C2 C3 C4 120.18(5) . . . ?
C2 C3 H3 119.79(6) . . . ?
C4 C3 H3 120.04(5) . . . ?
C5 C4 C3 118.63(5) . . . ?
C5 C4 H4 120.67(5) . . . ?
C3 C4 H4 120.70(5) . . . ?
N1 C5 C4 120.28(5) . . . ?
N1 C5 H5 119.85(6) . . . ?
C4 C5 H5 119.87(5) . . . ?
C13 O5 H5A 109.52(5) . . . ?
C14 O6 H6 109.45(5) . . . ?
O2 C6 O1 125.28(6) . . . ?
O2 C6 C2 117.21(5) . . . ?
O1 C6 C2 117.48(5) . . . ?
N2 C7 C8 120.10(5) . . . ?
N2 C7 H7 119.79(5) . . . ?
C8 C7 H7 120.11(5) . . . ?
C18 O7 H7A 109.50(5) . . . ?
C19 O8 H8 109.55(5) . . . ?
C12 C8 C7 120.08(5) . . . ?
C12 C8 C9 121.28(5) . . . ?
C7 C8 C9 118.64(5) . . . ?
C8 C9 C10 120.02(5) . . . ?
C8 C9 H9 119.95(6) . . . ?
C10 C9 H9 120.02(5) . . . ?
C20 O9 H9A 109.52(5) . . . ?
C11 C10 C9 118.81(5) . . . ?
C11 C10 H10 120.67(5) . . . ?
C9 C10 H10 120.52(5) . . . ?
C24 O10 H10A 109.39(5) . . . ?
N2 C11 C10 120.22(5) . . . ?
N2 C11 H11 119.89(6) . . . ?
C10 C11 H11 119.89(5) . . . ?
O4 C12 O3 125.27(5) . . . ?
O4 C12 C8 117.68(5) . . . ?
O3 C12 C8 117.04(5) . . . ?
O5 C13 C18 116.99(5) . . . ?
O5 C13 C14 124.16(5) . . . ?
C18 C13 C14 118.81(5) . . . ?
O6 C14 C13 117.02(5) . . . ?
O6 C14 C15 122.81(5) . . . ?
C13 C14 C15 120.17(5) . . . ?
C14 C15 C16 120.15(5) . . . ?
C14 C15 H15 119.94(6) . . . ?
C16 C15 H15 119.91(5) . . . ?
C17 C16 C15 120.16(6) . . . ?
C17 C16 H16 119.94(6) . . . ?
C15 C16 H16 119.90(5) . . . ?
C18 C17 C16 119.54(5) . . . ?
C18 C17 H17 120.19(6) . . . ?
C16 C17 H17 120.27(6) . . . ?
O7 C18 C13 120.01(5) . . . ?
O7 C18 C17 118.84(5) . . . ?
C13 C18 C17 121.15(5) . . . ?
O8 C19 C20 118.81(5) . . . ?
O8 C19 C24 121.59(5) . . . ?
C20 C19 C24 119.60(5) . . . ?
O9 C20 C19 120.94(5) . . . ?
O9 C20 C21 118.61(5) . . . ?
C19 C20 C21 120.45(5) . . . ?
C20 C21 C22 119.30(6) . . . ?
C20 C21 H21 120.35(6) . . . ?
C22 C21 H21 120.35(6) . . . ?
C21 C22 C23 121.01(6) . . . ?
C21 C22 H22 119.55(6) . . . ?
C23 C22 H22 119.44(6) . . . ?
C24 C23 C22 119.17(6) . . . ?
C24 C23 H23 120.43(6) . . . ?
C22 C23 H23 120.40(6) . . . ?
O10 C24 C19 114.92(5) . . . ?
O10 C24 C23 124.62(5) . . . ?
C19 C24 C23 120.46(5) . . . ?

loop_
_geom_bond_atom_site_label_1
_geom_bond_atom_site_label_2
_geom_bond_distance
_geom_bond_site_symmetry_2
_geom_bond_publ_flag
O1 C6 1.2685(9) . ?
N1 C1 1.3444(8) . ?
N1 C5 1.3416(9) . ?
N1 H1 1.01500 . ?
C1 C2 1.3863(8) . ?
C1 H1A 1.08300 . ?
O2 C6 1.2529(8) . ?
N2 C7 1.3455(8) . ?
N2 C11 1.3463(8) . ?
N2 H2 1.01500 . ?
C2 C6 1.5068(9) . ?
C2 C3 1.3968(9) . ?
O3 C12 1.2702(8) . ?
C3 C4 1.3914(9) . ?
C3 H3 1.08300 . ?
O4 C12 1.2490(8) . ?
C4 C5 1.3849(10) . ?
C4 H4 1.08300 . ?
C5 H5 1.08300 . ?
O5 C13 1.3611(8) . ?
O5 H5A 0.98000 . ?
O6 C14 1.3709(8) . ?
O6 H6 0.98000 . ?
C7 C8 1.3887(8) . ?
C7 H7 1.08300 . ?
O7 C18 1.3739(8) . ?
O7 H7A 0.98000 . ?
O8 C19 1.3665(8) . ?
O8 H8 0.98000 . ?
C8 C12 1.5123(8) . ?
C8 C9 1.3956(8) . ?
C9 C10 1.3948(9) . ?
C9 H9 1.08300 . ?
O9 C20 1.3763(8) . ?
O9 H9A 0.98000 . ?
C10 C11 1.3825(9) . ?
C10 H10 1.08300 . ?
O10 C24 1.3597(8) . ?
O10 H10A 0.98000 . ?
C11 H11 1.08300 . ?
C13 C18 1.4013(8) . ?
C13 C14 1.4019(8) . ?
C14 C15 1.3967(9) . ?
C15 C16 1.3951(10) . ?
C15 H15 1.08300 . ?
C16 C17 1.3927(10) . ?
C16 H16 1.08300 . ?
C17 C18 1.3907(9) . ?
C17 H17 1.08300 . ?
C19 C20 1.3930(8) . ?
C19 C24 1.4016(8) . ?
C20 C21 1.3960(9) . ?
C21 C22 1.3919(11) . ?
C21 H21 1.08300 . ?
C22 C23 1.3972(10) . ?
C22 H22 1.08300 . ?
C23 C24 1.3917(9) . ?
C23 H23 1.08300 . ?

loop_
_geom_hbond_atom_site_label_D
_geom_hbond_atom_site_label_H
_geom_hbond_atom_site_label_A
_geom_hbond_distance_DH
_geom_hbond_distance_HA
_geom_hbond_distance_DA
_geom_hbond_angle_DHA
_geom_hbond_site_symmetry_A
N2 H2 O1 1.015 1.705 2.7137(7) 171.67 1_545
N2 H2 O2 1.015 2.484 3.1987(9) 126.96 1_545
N2 H2 C6 1.015 2.357 3.3145(9) 156.81 1_545
C5 H5 O8 1.083 2.564 3.1297(8) 111.63 1_545
C7 H7 O2 1.083 2.603 3.2628(9) 118.58 1_545
C7 H7 O10 1.083 2.368 3.3124(8) 144.87 1_545
O6 H6 O9 0.980 2.003 2.9708(8) 169.19 1_546
C15 H15 O9 1.083 2.588 3.3947(8) 130.71 1_546
N1 H1 O3 1.015 1.657 2.6696(7) 175.13 1
N1 H1 O4 1.015 2.525 3.2085(9) 124.32 1
N1 H1 C12 1.015 2.356 3.2963(9) 153.71 1
C1 H1A O4 1.083 2.527 3.2175(8) 120.72 1
O5 H5A O4 0.980 1.862 2.6851(8) 139.64 1
O5 H5A O6 0.980 2.416 2.7908(8) 102.06 1
O7 H7A O1 0.980 1.903 2.7045(7) 137.15 1
O8 H8 O10 0.980 2.259 2.6913(7) 105.42 1
C9 H9 O6 1.083 2.517 3.5056(9) 151.29 1
O9 H9A O8 0.980 2.320 2.7593(8) 106.21 1
O10 H10A O2 0.980 1.710 2.6349(8) 155.95 1
O8 H8 O3 0.980 1.893 2.7498(8) 144.37 1_565
C11 H11 O2 1.083 2.483 3.1465(9) 118.42 4_645
C5 H5 O4 1.083 2.321 3.0351(9) 121.81 4_654
C15 H15 O7 1.083 2.615 3.4564(9) 133.99 2_665
C16 H16 O5 1.083 2.458 3.2500(8) 128.98 2_665
O9 H9A O7 0.980 1.927 2.8143(7) 149.34 2_674
C21 H21 O10 1.083 2.405 3.2758(8) 136.40 2_674
C17 H17 O8 1.083 2.601 3.4596(8) 135.71 2_675

loop_
_geom_torsion_atom_site_label_1
_geom_torsion_atom_site_label_2
_geom_torsion_atom_site_label_3
_geom_torsion_atom_site_label_4
_geom_torsion_site_symmetry_1
_geom_torsion_site_symmetry_2
_geom_torsion_site_symmetry_3
_geom_torsion_site_symmetry_4
_geom_torsion
_geom_torsion_publ_flag
O1 C6 C2 C1 . . . . 1.93(9) ?
O1 C6 C2 C3 . . . . -176.88(9) ?
N1 C1 C2 C6 . . . . -177.87(8) ?
N1 C1 C2 C3 . . . . 0.96(8) ?
N1 C5 C4 C3 . . . . 0.33(8) ?
N1 C5 C4 H4 . . . . -179.65 ?
H1 N1 C1 C2 . . . . 179.75 ?
H1 N1 C1 H1A . . . . -0.25 ?
H1 N1 C5 C4 . . . . 179.58 ?
H1 N1 C5 H5 . . . . -0.39 ?
C1 N1 C5 C4 . . . . -0.45(8) ?
C1 N1 C5 H5 . . . . 179.58 ?
C1 C2 C6 O2 . . . . -179.60(9) ?
C1 C2 C3 C4 . . . . -1.06(9) ?
C1 C2 C3 H3 . . . . 178.97 ?
H1A C1 N1 C5 . . . . 179.78 ?
H1A C1 C2 C6 . . . . 2.14 ?
H1A C1 C2 C3 . . . . -179.03 ?
O2 C6 C2 C3 . . . . 1.59(9) ?
N2 C7 C8 C12 . . . . 179.76(8) ?
N2 C7 C8 C9 . . . . -0.03(8) ?
N2 C11 C10 C9 . . . . 0.57(8) ?
N2 C11 C10 H10 . . . . -179.47 ?
H2 N2 C7 C8 . . . . 178.97 ?
H2 N2 C7 H7 . . . . -0.93 ?
H2 N2 C11 C10 . . . . -179.24 ?
H2 N2 C11 H11 . . . . 0.75 ?
C2 C1 N1 C5 . . . . -0.22(8) ?
C2 C3 C4 C5 . . . . 0.43(9) ?
C2 C3 C4 H4 . . . . -179.59 ?
O3 C12 C8 C7 . . . . -0.77(9) ?
O3 C12 C8 C9 . . . . 179.02(9) ?
C3 C4 C5 H5 . . . . -179.69 ?
H3 C3 C2 C6 . . . . -2.19 ?
H3 C3 C4 C5 . . . . -179.60 ?
H3 C3 C4 H4 . . . . 0.37 ?
O4 C12 C8 C7 . . . . -179.61(9) ?
O4 C12 C8 C9 . . . . 0.17(9) ?
C4 C3 C2 C6 . . . . 177.77(9) ?
H4 C4 C5 H5 . . . . 0.33 ?
O5 C13 C18 O7 . . . . -0.74(8) ?
O5 C13 C18 C17 . . . . 178.21(8) ?
O5 C13 C14 O6 . . . . 1.66(8) ?
O5 C13 C14 C15 . . . . -178.68(8) ?
H5A O5 C13 C18 . . . . 154.23 ?
H5A O5 C13 C14 . . . . -27.89 ?
O6 C14 C13 C18 . . . . 179.51(8) ?
O6 C14 C15 C16 . . . . -179.45(9) ?
O6 C14 C15 H15 . . . . 0.54 ?
H6 O6 C14 C13 . . . . -173.99 ?
H6 O6 C14 C15 . . . . 6.36 ?
C7 N2 C11 C10 . . . . 0.92(8) ?
C7 N2 C11 H11 . . . . -179.09 ?
C7 C8 C9 C10 . . . . 1.50(9) ?
C7 C8 C9 H9 . . . . -178.50 ?
H7 C7 N2 C11 . . . . 178.91 ?
H7 C7 C8 C12 . . . . -0.35 ?
H7 C7 C8 C9 . . . . 179.86 ?
O7 C18 C13 C14 . . . . -178.74(8) ?
O7 C18 C17 C16 . . . . 179.30(8) ?
O7 C18 C17 H17 . . . . -0.65 ?
H7A O7 C18 C13 . . . . -34.86 ?
H7A O7 C18 C17 . . . . 146.16 ?
O8 C19 C20 O9 . . . . 0.17(8) ?
O8 C19 C20 C21 . . . . 179.57(8) ?
O8 C19 C24 O10 . . . . 0.27(8) ?
O8 C19 C24 C23 . . . . -179.87(9) ?
H8 O8 C19 C20 . . . . -158.55 ?
H8 O8 C19 C24 . . . . 21.97 ?
C8 C7 N2 C11 . . . . -1.19(9) ?
C8 C9 C10 C11 . . . . -1.76(9) ?
C8 C9 C10 H10 . . . . 178.28 ?
C9 C10 C11 H11 . . . . -179.42 ?
H9 C9 C8 C12 . . . . 1.70 ?
H9 C9 C10 C11 . . . . 178.24 ?
H9 C9 C10 H10 . . . . -1.72 ?
O9 C20 C19 C24 . . . . 179.66(8) ?
O9 C20 C21 C22 . . . . 179.56(9) ?
O9 C20 C21 H21 . . . . -0.54 ?
H9A O9 C20 C19 . . . . -20.60 ?
H9A O9 C20 C21 . . . . 159.99 ?
C10 C9 C8 C12 . . . . -178.29(9) ?
H10 C10 C11 H11 . . . . 0.54 ?
O10 C24 C19 C20 . . . . -179.21(8) ?
O10 C24 C23 C22 . . . . -179.74(9) ?
O10 C24 C23 H23 . . . . 0.15 ?
H10A O10 C24 C19 . . . . -160.04 ?
H10A O10 C24 C23 . . . . 20.11 ?
C13 C18 C17 C16 . . . . 0.33(8) ?
C13 C18 C17 H17 . . . . -179.62 ?
C13 C14 C15 C16 . . . . 0.92(8) ?
C13 C14 C15 H15 . . . . -179.10 ?
C14 C13 C18 C17 . . . . 0.22(8) ?
C14 C15 C16 C17 . . . . -0.36(9) ?
C14 C15 C16 H16 . . . . 179.59 ?
C15 C14 C13 C18 . . . . -0.84(8) ?
C15 C16 C17 C18 . . . . -0.26(9) ?
C15 C16 C17 H17 . . . . 179.69 ?
H15 C15 C16 C17 . . . . 179.65 ?
H15 C15 C16 H16 . . . . -0.39 ?
H16 C16 C17 C18 . . . . 179.79 ?
H16 C16 C17 H17 . . . . -0.27 ?
C19 C20 C21 C22 . . . . 0.15(9) ?
C19 C20 C21 H21 . . . . -179.96 ?
C19 C24 C23 C22 . . . . 0.41(9) ?
C19 C24 C23 H23 . . . . -179.70 ?
C20 C19 C24 C23 . . . . 0.66(9) ?
C20 C21 C22 C23 . . . . 0.94(9) ?
C20 C21 C22 H22 . . . . -178.94 ?
C21 C20 C19 C24 . . . . -0.94(9) ?
C21 C22 C23 C24 . . . . -1.22(10) ?
C21 C22 C23 H23 . . . . 178.89 ?
H21 C21 C22 C23 . . . . -178.96 ?
H21 C21 C22 H22 . . . . 1.16 ?
H22 C22 C23 C24 . . . . 178.67 ?
H22 C22 C23 H23 . . . . -1.22 ?

_cod_database_fobs_code 2108893
